data_7034010
loop_
_publ_author_name
'Rajput, Gunjan'
'Yadav, Manoj Kumar'
'Drew, Michael G. B.'
'Singh, Nanhai'

_publ_section_title
;
 Influence of the ligand frameworks on the coordination environment and
 properties of new phenylmercury(ii) \b-oxodithioester complexes.
;
_journal_issue 12
_journal_name_full 'Dalton transactions (Cambridge, England : 2003)'
_journal_page_first 5909
_journal_page_last 5916
_journal_paper_doi 10.1039/c4dt03816a
_journal_volume 44
_journal_year 2015
_chemical_formula_sum 'C17 H16 Hg O2 S2'
_chemical_formula_weight 517.01
_chemical_name_systematic
;
 ?
;
_space_group_IT_number 4
_symmetry_cell_setting monoclinic
_symmetry_space_group_name_Hall 'P 2yb'
_symmetry_space_group_name_H-M 'P 1 21 1'
_atom_sites_solution_hydrogens geom
_atom_sites_solution_primary direct
_atom_sites_solution_secondary difmap
_audit_creation_method SHELXL-97
_audit_update_record
;
2015-01-15 deposited with the CCDC.
2015-02-11 downloaded from the CCDC.
;
_cell_angle_alpha 90.00
_cell_angle_beta 93.737(14)
_cell_angle_gamma 90.00
_cell_formula_units_Z 2
_cell_length_a 11.7409(15)
_cell_length_b 5.3998(10)
_cell_length_c 13.192(2)
_cell_measurement_reflns_used 3457
_cell_measurement_temperature 293(2)
_cell_measurement_theta_max 27.50
_cell_measurement_theta_min 3.45
_cell_volume 834.6(2)
_computing_cell_refinement
;
CrysAlisPro, Agilent Technologies,
Version 1.171.34.49 (release 20-01-2011 CrysAlis171 .NET)
(compiled Jan 20 2011,15:58:25)
;
_computing_data_collection
;
CrysAlisPro, Agilent Technologies,
Version 1.171.34.49 (release 20-01-2011 CrysAlis171 .NET)
(compiled Jan 20 2011,15:58:25)
;
_computing_data_reduction
;
CrysAlisPro, Agilent Technologies,
Version 1.171.34.49 (release 20-01-2011 CrysAlis171 .NET)
(compiled Jan 20 2011,15:58:25)
;
_diffrn_ambient_temperature 293(2)
_diffrn_measured_fraction_theta_full 0.959
_diffrn_measured_fraction_theta_max 0.959
_diffrn_measurement_device_type 'Xcalibur, Eos'
_diffrn_measurement_method '\w scans'
_diffrn_radiation_monochromator graphite
_diffrn_radiation_source 'fine-focus sealed tube'
_diffrn_radiation_type MoK\a
_diffrn_radiation_wavelength 0.71073
_diffrn_reflns_av_R_equivalents 0.0540
_diffrn_reflns_av_unetI/netI 0.1233
_diffrn_reflns_limit_h_max 9
_diffrn_reflns_limit_h_min -15
_diffrn_reflns_limit_k_max 6
_diffrn_reflns_limit_k_min -6
_diffrn_reflns_limit_l_max 14
_diffrn_reflns_limit_l_min -17
_diffrn_reflns_number 3457
_diffrn_reflns_theta_full 27.50
_diffrn_reflns_theta_max 27.50
_diffrn_reflns_theta_min 3.45
_exptl_absorpt_coefficient_mu 9.474
_exptl_absorpt_correction_T_max 1.00000
_exptl_absorpt_correction_T_min 0.18317
_exptl_absorpt_correction_type multi-scan
_exptl_absorpt_process_details
;
CrysAlisPro, Agilent Technologies,
Version 1.171.34.49 (release 20-01-2011 CrysAlis171 .NET)
(compiled Jan 20 2011,15:58:25)
Empirical absorption correction using spherical harmonics,
 implemented in SCALE3 ABSPACK scaling algorithm.
;
_exptl_crystal_colour yellow
_exptl_crystal_density_diffrn 2.057
_exptl_crystal_density_method 'not measured'
_exptl_crystal_description needle
_exptl_crystal_F_000 492
_exptl_crystal_size_max 0.19
_exptl_crystal_size_mid 0.03
_exptl_crystal_size_min 0.03
_refine_diff_density_max 2.328
_refine_diff_density_min -1.759
_refine_diff_density_rms 0.239
_refine_ls_abs_structure_details 'Flack H D (1983), Acta Cryst. A39, 876-881'
_refine_ls_abs_structure_Flack 0.00(3)
_refine_ls_extinction_method none
_refine_ls_goodness_of_fit_ref 0.958
_refine_ls_hydrogen_treatment constr
_refine_ls_matrix_type full
_refine_ls_number_parameters 201
_refine_ls_number_reflns 2912
_refine_ls_number_restraints 2
_refine_ls_restrained_S_all 0.958
_refine_ls_R_factor_all 0.1019
_refine_ls_R_factor_gt 0.0722
_refine_ls_shift/su_max 0.000
_refine_ls_shift/su_mean 0.000
_refine_ls_structure_factor_coef Fsqd
_refine_ls_weighting_details 'calc w=1/[\s^2^(Fo^2^)+(0.0814P)^2^+0.0000P] where P=(Fo^2^+2Fc^2^)/3'
_refine_ls_weighting_scheme calc
_refine_ls_wR_factor_gt 0.1598
_refine_ls_wR_factor_ref 0.1729
_reflns_number_gt 2050
_reflns_number_total 2912
_reflns_threshold_expression >2sigma(I)
_cod_data_source_file c4dt03816a2.cif
_cod_data_source_block 1_C1
_cod_depositor_comments 'Adding full bibliography for 7034009--7034011.cif.'
_cod_original_sg_symbol_H-M P21
_cod_database_code 7034010

loop_
_symmetry_equiv_pos_as_xyz
'x, y, z'
'-x, y+1/2, -z'

loop_
_atom_site_label
_atom_site_type_symbol
_atom_site_fract_x
_atom_site_fract_y
_atom_site_fract_z
_atom_site_U_iso_or_equiv
_atom_site_adp_type
_atom_site_occupancy
_atom_site_symmetry_multiplicity
_atom_site_calc_flag
_atom_site_refinement_flags
Hg1 Hg 0.01350(6) 0.9957(2) 0.13138(5) 0.0456(3) Uani 1 1 d .
S11 S 0.1188(4) 0.984(3) -0.0164(3) 0.0427(11) Uani 1 1 d .
S13 S 0.3686(4) 0.996(3) -0.0413(4) 0.0610(15) Uani 1 1 d .
C12 C 0.254(2) 0.885(4) 0.0278(15) 0.042(5) Uani 1 1 d .
C14 C 0.2892(18) 0.714(4) 0.0974(15) 0.045(6) Uani 1 1 d D
H14 H 0.3679 0.6955 0.1074 0.054 Uiso 1 1 calc R
C15 C 0.2227(18) 0.555(4) 0.1588(15) 0.046(7) Uani 1 1 d D
O15 O 0.1162(13) 0.563(2) 0.1554(11) 0.054(5) Uani 1 1 d .
C17 C 0.320(2) 1.268(5) -0.1055(19) 0.071(8) Uani 1 1 d .
H17A H 0.3022 1.2312 -0.1760 0.107 Uiso 1 1 calc R
H17B H 0.3779 1.3928 -0.0993 0.107 Uiso 1 1 calc R
H17C H 0.2522 1.3273 -0.0759 0.107 Uiso 1 1 calc R
C41 C -0.0725(17) 1.023(7) 0.2647(13) 0.037(7) Uani 1 1 d .
C42 C -0.152(2) 1.194(5) 0.2834(16) 0.057(7) Uani 1 1 d .
H42 H -0.1710 1.3108 0.2334 0.069 Uiso 1 1 calc R
C43 C -0.203(3) 1.205(6) 0.369(2) 0.078(9) Uani 1 1 d .
H43 H -0.2562 1.3292 0.3789 0.093 Uiso 1 1 calc R
C44 C -0.180(2) 1.035(6) 0.4433(18) 0.059(9) Uani 1 1 d .
H44 H -0.2174 1.0433 0.5030 0.070 Uiso 1 1 calc R
C45 C -0.101(3) 0.849(5) 0.432(2) 0.063(7) Uani 1 1 d .
H45 H -0.0815 0.7390 0.4847 0.075 Uiso 1 1 calc R
C46 C -0.051(2) 0.834(5) 0.338(2) 0.058(7) Uani 1 1 d .
H46 H -0.0040 0.7007 0.3235 0.069 Uiso 1 1 calc R
C21 C 0.283(2) 0.363(4) 0.2247(16) 0.044(5) Uani 1 1 d .
C22 C 0.222(2) 0.240(4) 0.2969(14) 0.044(6) Uani 1 1 d .
H22 H 0.1471 0.2846 0.3063 0.052 Uiso 1 1 calc R
C23 C 0.272(2) 0.053(6) 0.3535(16) 0.057(10) Uani 1 1 d .
H23 H 0.2302 -0.0283 0.4009 0.068 Uiso 1 1 calc R
C24 C 0.3819(17) -0.015(8) 0.3416(12) 0.044(4) Uani 1 1 d .
C25 C 0.447(2) 0.106(4) 0.2739(14) 0.046(6) Uani 1 1 d .
H25 H 0.5232 0.0627 0.2679 0.055 Uiso 1 1 calc R
C26 C 0.396(2) 0.294(4) 0.2147(18) 0.053(7) Uani 1 1 d .
H26 H 0.4382 0.3749 0.1675 0.063 Uiso 1 1 calc R
O27 O 0.4222(16) -0.209(3) 0.4041(13) 0.062(5) Uani 1 1 d .
C28 C 0.538(3) -0.281(6) 0.395(2) 0.085(9) Uani 1 1 d .
H28A H 0.5477 -0.3311 0.3264 0.127 Uiso 1 1 calc R
H28B H 0.5560 -0.4167 0.4402 0.127 Uiso 1 1 calc R
H28C H 0.5869 -0.1436 0.4124 0.127 Uiso 1 1 calc R

loop_
_atom_site_aniso_label
_atom_site_aniso_U_11
_atom_site_aniso_U_22
_atom_site_aniso_U_33
_atom_site_aniso_U_23
_atom_site_aniso_U_13
_atom_site_aniso_U_12
Hg1 0.0326(4) 0.0600(5) 0.0453(4) -0.0034(8) 0.0098(3) 0.0019(11)
S11 0.029(2) 0.064(3) 0.0348(19) -0.002(7) 0.0044(17) 0.003(6)
S13 0.034(3) 0.082(4) 0.068(3) 0.022(7) 0.018(2) -0.002(8)
C12 0.040(14) 0.051(12) 0.037(10) -0.005(9) 0.007(10) -0.003(10)
C14 0.026(12) 0.064(15) 0.045(12) 0.016(11) 0.004(10) -0.003(11)
C15 0.036(12) 0.05(2) 0.047(11) -0.008(10) -0.010(10) 0.004(10)
O15 0.038(9) 0.051(13) 0.072(9) 0.016(8) 0.005(8) 0.008(7)
C17 0.07(2) 0.08(2) 0.065(16) 0.020(16) 0.026(15) -0.019(16)
C41 0.039(10) 0.035(19) 0.037(8) -0.022(12) -0.012(8) 0.001(13)
C42 0.07(2) 0.059(15) 0.038(12) -0.010(12) -0.015(13) 0.016(15)
C43 0.09(2) 0.09(2) 0.064(16) 0.012(17) 0.034(17) 0.032(19)
C44 0.046(13) 0.06(3) 0.071(14) -0.014(15) 0.019(11) -0.002(16)
C45 0.060(19) 0.067(18) 0.063(16) 0.021(13) 0.014(15) -0.012(15)
C46 0.043(16) 0.051(16) 0.081(17) -0.003(14) 0.020(14) 0.009(12)
C21 0.041(14) 0.050(13) 0.041(11) 0.007(10) -0.004(11) -0.004(11)
C22 0.052(15) 0.048(14) 0.032(10) -0.010(10) 0.009(10) 0.011(12)
C23 0.039(12) 0.09(3) 0.042(10) 0.006(13) 0.005(9) -0.013(14)
C24 0.053(12) 0.045(10) 0.033(8) 0.01(2) -0.007(8) 0.00(3)
C25 0.051(15) 0.051(12) 0.036(10) 0.009(10) 0.003(10) -0.013(11)
C26 0.066(17) 0.029(11) 0.067(15) -0.021(11) 0.033(13) -0.001(12)
O27 0.056(12) 0.068(11) 0.062(10) 0.027(9) 0.004(9) -0.003(10)
C28 0.09(3) 0.09(2) 0.082(19) 0.030(18) -0.004(18) 0.01(2)

loop_
_atom_type_symbol
_atom_type_description
_atom_type_scat_dispersion_real
_atom_type_scat_dispersion_imag
_atom_type_scat_source
C C 0.0033 0.0016 'International Tables Vol C Tables 4.2.6.8 and 6.1.1.4'
H H 0.0000 0.0000 'International Tables Vol C Tables 4.2.6.8 and 6.1.1.4'
O O 0.0106 0.0060 'International Tables Vol C Tables 4.2.6.8 and 6.1.1.4'
S S 0.1246 0.1234 'International Tables Vol C Tables 4.2.6.8 and 6.1.1.4'
Hg Hg -2.3894 9.2266 'International Tables Vol C Tables 4.2.6.8 and 6.1.1.4'

loop_
_geom_angle_atom_site_label_1
_geom_angle_atom_site_label_2
_geom_angle_atom_site_label_3
_geom_angle
C41 Hg1 S11 176.6(10)
C41 Hg1 O15 101.8(11)
S11 Hg1 O15 79.4(5)
C12 S11 Hg1 104.3(7)
C17 S13 C12 107.1(12)
C14 C12 S11 132.0(18)
C14 C12 S13 112.1(18)
S11 C12 S13 115.3(12)
C12 C14 C15 130(2)
O15 C15 C14 122.5(19)
O15 C15 C21 118.5(18)
C14 C15 C21 119(2)
C15 O15 Hg1 118.9(13)
C42 C41 C46 118(2)
C42 C41 Hg1 126(2)
C46 C41 Hg1 116(2)
C43 C42 C41 123(2)
C42 C43 C44 120(3)
C43 C44 C45 122(2)
C44 C45 C46 117(3)
C45 C46 C41 119(2)
C22 C21 C26 118(2)
C22 C21 C15 119(2)
C26 C21 C15 123(2)
C23 C22 C21 121(2)
C22 C23 C24 121(3)
C23 C24 C25 121(3)
C23 C24 O27 115(2)
C25 C24 O27 124(2)
C24 C25 C26 118(3)
C25 C26 C21 121(2)
C24 O27 C28 116.3(19)

loop_
_geom_bond_atom_site_label_1
_geom_bond_atom_site_label_2
_geom_bond_distance
Hg1 C41 2.090(19)
Hg1 S11 2.377(4)
Hg1 O15 2.638(14)
S11 C12 1.74(2)
S13 C17 1.77(3)
S13 C12 1.78(2)
C12 C14 1.35(3)
C14 C15 1.443(17)
C15 O15 1.25(2)
C15 C21 1.50(3)
C41 C42 1.34(4)
C41 C46 1.42(4)
C42 C43 1.32(3)
C43 C44 1.36(4)
C44 C45 1.38(4)
C45 C46 1.42(3)
C21 C22 1.40(3)
C21 C26 1.40(3)
C22 C23 1.36(3)
C23 C24 1.36(3)
C24 C25 1.38(3)
C24 O27 1.40(4)
C25 C26 1.39(3)
O27 C28 1.42(4)
